data_7025965
loop_
_publ_author_name
'Esparza-Ruiz, Adriana'
'Gonz\'alez-G\'omez, Guadalupe'
'Mijangos, Edgar'
'Pe\~na-Hueso, Adri\'an'
'L\'opez-Sandoval, Horacio'
'Flores-Parra, Angelina'
'Contreras, Rosalinda'
'Barba-Behrens, Norah'

_publ_section_title
;
 Coordination chemistry of a bis(benzimidazole) disulfide: eleven membered
 chelate ring in cobalt(II), zinc(II) and cadmium(II) halide compounds;
 oxidative disulfide cleavage when coordinated to nickel(II).
;
_journal_issue 27
_journal_name_full 'Dalton transactions (Cambridge, England : 2003)'
_journal_page_first 6302
_journal_page_last 6309
_journal_paper_doi 10.1039/c0dt00084a
_journal_volume 39
_journal_year 2010
_chemical_absolute_configuration ad
_chemical_compound_source 'synthesis as described'
_chemical_formula_moiety 'C26 H18 N4 Ni O2 S2, 2(C2 H6 O)'
_chemical_formula_sum 'C30 H30 N4 Ni O4 S2'
_chemical_formula_weight 633.43
_chemical_name_systematic
;
?
;
_space_group_IT_number 19
_symmetry_cell_setting orthorhombic
_symmetry_Int_Tables_number 19
_symmetry_space_group_name_Hall 'P 2ac 2ab'
_symmetry_space_group_name_H-M 'P 21 21 21'
_atom_sites_solution_hydrogens geom
_atom_sites_solution_primary direct
_atom_sites_solution_secondary difmap
_audit_conform_dict_location ftp://ftp.iucr.org/pub/cif_core.dic
_audit_conform_dict_name cif_core.dic
_audit_conform_dict_version 2.3
_audit_creation_date 2009-12-07T18:06:24-00:00
_audit_creation_method 'WinGX routine CIF_UPDATE'
_cell_angle_alpha 90
_cell_angle_beta 90
_cell_angle_gamma 90
_cell_formula_units_Z 4
_cell_length_a 10.1005(4)
_cell_length_b 13.0781(5)
_cell_length_c 21.7855(10)
_cell_measurement_reflns_used 33980
_cell_measurement_temperature 173
_cell_measurement_theta_max 27
_cell_measurement_theta_min 1
_cell_measurement_wavelength 0.71073
_cell_volume 2877.8(2)
_computing_cell_refinement 'DENZO/SCALEPACK (Otwinowski & Minor, 1997)'
_computing_data_collection 'COLLECT (Nonius, 1997-2001).'
_computing_data_reduction 'DENZO/SCALEPACK (Otwinowski & Minor, 1997)'
_computing_molecular_graphics 'CAMERON (Watkin et al., 1996)'
_computing_publication_material 'CRYSTALS (Betteridge et al., 2003)'
_computing_structure_refinement 'CRYSTALS (Betteridge et al., 2003)'
_computing_structure_solution 'SHELXS 97 (Sheldrick, 1997)'
_diffrn_ambient_temperature 173
_diffrn_detector 'CCD plate'
_diffrn_detector_area_resol_mean 9
_diffrn_measured_fraction_theta_full 0.971
_diffrn_measured_fraction_theta_max 0.956
_diffrn_measurement_device '95mm CCD camera on \k-goniostat'
_diffrn_measurement_device_type 'Nonius KappaCCD'
_diffrn_measurement_method '\f & \w scans'
_diffrn_orient_matrix_type 'by Bruker AXS Collect from scalepack cell'
_diffrn_orient_matrix_UB_11 0.538462E-1
_diffrn_orient_matrix_UB_12 -0.409047E-1
_diffrn_orient_matrix_UB_13 -0.296779E-1
_diffrn_orient_matrix_UB_21 0.719088E-1
_diffrn_orient_matrix_UB_22 -0.65623E-2
_diffrn_orient_matrix_UB_23 0.313045E-1
_diffrn_orient_matrix_UB_31 -0.416137E-1
_diffrn_orient_matrix_UB_32 -0.642685E-1
_diffrn_orient_matrix_UB_33 0.156925E-1
_diffrn_radiation_monochromator graphite
_diffrn_radiation_probe x-ray
_diffrn_radiation_type 'Mo K\a'
_diffrn_radiation_wavelength 0.71073
_diffrn_reflns_av_R_equivalents 0.078
_diffrn_reflns_av_unetI/netI 0.1075
_diffrn_reflns_limit_h_max 12
_diffrn_reflns_limit_h_min -12
_diffrn_reflns_limit_k_max 16
_diffrn_reflns_limit_k_min -12
_diffrn_reflns_limit_l_max 28
_diffrn_reflns_limit_l_min -21
_diffrn_reflns_number 14452
_diffrn_reflns_theta_full 25.206
_diffrn_reflns_theta_max 27.398
_diffrn_reflns_theta_min 1.816
_diffrn_source 'Enraf Nonius FR590'
_diffrn_standards_number 0
_exptl_absorpt_coefficient_mu 0.863
_exptl_absorpt_correction_T_max 0.96
_exptl_absorpt_correction_T_min 0.61
_exptl_absorpt_correction_type multi-scan
_exptl_absorpt_process_details 'SADABS (Siemens, 1996)'
_exptl_crystal_colour green
_exptl_crystal_density_diffrn 1.462
_exptl_crystal_density_method 'not measured'
_exptl_crystal_description needle
_exptl_crystal_F_000 1320
_exptl_crystal_size_max 0.4
_exptl_crystal_size_mid 0.13
_exptl_crystal_size_min 0.05
_refine_diff_density_max 0.6
_refine_diff_density_min -0.37
_refine_diff_density_rms 0.177
_refine_ls_abs_structure_details 'Flack (1983), 2478 Friedel-pairs'
_refine_ls_abs_structure_Flack -0.05(2)
_refine_ls_extinction_method None
_refine_ls_goodness_of_fit_ref 1.0044
_refine_ls_hydrogen_treatment constr
_refine_ls_matrix_type full
_refine_ls_number_parameters 389
_refine_ls_number_reflns 3272
_refine_ls_number_restraints 48
_refine_ls_restrained_S_all 1.058
_refine_ls_R_factor_all 0.0958
_refine_ls_R_factor_gt 0.0446
_refine_ls_shift/su_max 0.00024
_refine_ls_shift/su_mean 0
_refine_ls_structure_factor_coef F
_refine_ls_weighting_details
;
Method= Modified Sheldrick
w=1/[\s^2^(F^2^) + ( 0.01P)^2^ + 0.00P]
,where P=(max(Fo^2^,0) + 2Fc^2^)/3
;
_refine_ls_weighting_scheme calc
_refine_ls_wR_factor_all 0.1873
_refine_ls_wR_factor_gt 0.0512
_refine_ls_wR_factor_ref 0.0512
_reflns_number_gt 3272
_reflns_number_total 5987
_reflns_threshold_expression I>3.0\s(I)
_cod_data_source_file c0dt00084a.txt
_cod_data_source_block 6
_cod_depositor_comments
;
The following automatic conversions were performed:

'_symmetry_cell_setting' value 'Orthorhombic' changed to
'orthorhombic' according to
/home/saulius/struct/CIF-dictionaries/cif_core.dic dictionary named
'cif_core.dic' version 2.4.2 from 2011-04-26.

Automatic conversion script
Id: cif_fix_values 1891 2012-01-12 08:04:46Z andrius 
;
_cod_original_formula_sum 'C30 H30 N4 Ni1 O4 S2'
_cod_database_code 7025965

loop_
_symmetry_equiv_pos_as_xyz
x,y,z
x+1/2,-y+1/2,-z
-x,y+1/2,-z+1/2
-x+1/2,-y,z+1/2

loop_
_atom_site_label
_atom_site_type_symbol
_atom_site_fract_x
_atom_site_fract_y
_atom_site_fract_z
_atom_site_U_iso_or_equiv
_atom_site_adp_type
_atom_site_occupancy
_atom_site_disorder_group
C2 C 0.6374(7) 0.9666(4) 0.0888(3) 0.0278 Uani 1 .
C4 C 0.8649(8) 1.1127(5) 0.1793(3) 0.0368 Uani 1 .
C5 C 0.8383(8) 1.1493(5) 0.2368(3) 0.0318 Uani 1 .
C6 C 0.7202(9) 1.1290(5) 0.2663(3) 0.0345 Uani 1 .
C7 C 0.6176(7) 1.0736(4) 0.2382(2) 0.0276 Uani 1 .
C8 C 0.6438(7) 1.0378(4) 0.1788(3) 0.0262 Uani 1 .
C9 C 0.7656(7) 1.0562(4) 0.1504(3) 0.0275 Uani 1 .
C10 C 0.5933(7) 0.9097(4) 0.0342(3) 0.026 Uani 1 .
C11 C 0.4600(7) 0.9044(4) 0.0188(3) 0.0246 Uani 1 .
C12 C 0.4159(8) 0.8463(5) -0.0304(3) 0.0337 Uani 1 .
C13 C 0.5104(9) 0.7926(5) -0.0645(3) 0.0384 Uani 1 .
C14 C 0.6409(7) 0.7980(5) -0.0513(3) 0.034 Uani 1 .
C15 C 0.6855(8) 0.8550(4) -0.0007(3) 0.0327 Uani 1 .
C17 C 0.3835(8) 0.8581(4) 0.2816(3) 0.0281 Uani 1 .
C19 C 0.6720(8) 0.7049(5) 0.3120(3) 0.0302 Uani 1 .
C20 C 0.7633(8) 0.6765(5) 0.2697(3) 0.0398 Uani 1 .
C21 C 0.7548(8) 0.7084(5) 0.2086(3) 0.0407 Uani 1 .
C22 C 0.6542(8) 0.7718(5) 0.1892(3) 0.0348 Uani 1 .
C23 C 0.5598(7) 0.8043(4) 0.2318(3) 0.027 Uani 1 .
C24 C 0.5691(7) 0.7691(4) 0.2931(3) 0.0263 Uani 1 .
C25 C 0.2516(7) 0.8948(4) 0.2969(3) 0.0266 Uani 1 .
C26 C 0.1561(8) 0.9096(4) 0.2514(3) 0.0328 Uani 1 .
C27 C 0.0248(8) 0.9287(6) 0.2693(3) 0.0385 Uani 1 .
C28 C -0.0085(9) 0.9371(6) 0.3310(3) 0.0499 Uani 1 .
C29 C 0.0886(8) 0.9256(5) 0.3759(3) 0.0425 Uani 1 .
C30 C 0.2159(8) 0.9045(5) 0.3590(3) 0.0385 Uani 1 .
C36 C 0.364(2) 0.7560(12) 0.4948(5) 0.0629 Uani 0.5 1
C37 C 0.318(2) 0.6736(13) 0.5398(8) 0.0647 Uani 0.5 1
C38 C 0.4148(17) 0.7501(14) 0.5038(3) 0.0556 Uani 0.5 2
C39 C 0.2901(18) 0.6886(13) 0.5193(8) 0.0558 Uani 0.5 2
C41 C 0.4545(8) 0.5029(6) 0.0547(2) 0.0568 Uani 1 .
C42 C 0.5117(9) 0.5967(6) 0.0867(3) 0.0622 Uani 1 .
H3 H 0.8197 1.0101 0.0665 0.0319 Uiso 1 .
H4 H 0.9459 1.1252 0.1604 0.0441 Uiso 1 .
H5 H 0.9012 1.1877 0.2569 0.0387 Uiso 1 .
H6 H 0.7062 1.1549 0.3067 0.0427 Uiso 1 .
H7 H 0.5369 1.0594 0.2572 0.0335 Uiso 1 .
H12 H 0.3258 0.8429 -0.0404 0.04 Uiso 1 .
H13 H 0.4818 0.7525 -0.0978 0.0458 Uiso 1 .
H14 H 0.7025 0.7641 -0.0769 0.0417 Uiso 1 .
H15 H 0.7745 0.8563 0.0099 0.0396 Uiso 1 .
H18 H 0.4428 0.7988 0.3611 0.035 Uiso 1 .
H19 H 0.679 0.6822 0.3518 0.0373 Uiso 1 .
H20 H 0.8326 0.6348 0.2812 0.0495 Uiso 1 .
H21 H 0.8178 0.6874 0.1804 0.0491 Uiso 1 .
H22 H 0.649 0.7913 0.1479 0.0407 Uiso 1 .
H27 H -0.0412 0.9376 0.2403 0.0457 Uiso 1 .
H28 H -0.0939 0.9543 0.3418 0.0612 Uiso 1 .
H29 H 0.0662 0.9326 0.4181 0.052 Uiso 1 .
H30 H 0.2809 0.8972 0.3898 0.0457 Uiso 1 .
H35 H 0.4962 0.6952 0.4486 0.0643 Uiso 1 .
H40 H 0.5352 0.5176 -0.0214 0.0615 Uiso 1 .
H361 H 0.4265 0.7979 0.5185 0.0731 Uiso 0.5 1
H362 H 0.2885 0.7979 0.4825 0.0731 Uiso 0.5 1
H371 H 0.2742 0.708 0.5755 0.0752 Uiso 0.5 1
H372 H 0.3922 0.63 0.5547 0.0752 Uiso 0.5 1
H373 H 0.2513 0.6299 0.518 0.0752 Uiso 0.5 1
H381 H 0.397 0.8231 0.5096 0.0653 Uiso 0.5 2
H382 H 0.4921 0.7303 0.5283 0.0653 Uiso 0.5 2
H391 H 0.2667 0.6989 0.5635 0.0656 Uiso 0.5 2
H392 H 0.2137 0.7096 0.493 0.0656 Uiso 0.5 2
H393 H 0.3108 0.6149 0.512 0.0656 Uiso 0.5 2
H411 H 0.506 0.4429 0.0676 0.0672 Uiso 1 .
H412 H 0.3644 0.4954 0.069 0.0671 Uiso 1 .
H421 H 0.5096 0.5847 0.1306 0.0921 Uiso 1 .
H422 H 0.601 0.6047 0.073 0.0922 Uiso 1 .
H423 H 0.4617 0.6571 0.0764 0.0918 Uiso 1 .
N1 N 0.5654(6) 0.9812(4) 0.1381(2) 0.025 Uani 1 .
N3 N 0.7593(6) 1.0084(4) 0.0947(2) 0.0261 Uani 1 .
N16 N 0.4434(6) 0.8616(4) 0.2264(2) 0.0242 Uani 1 .
N18 N 0.4601(6) 0.8053(4) 0.3227(2) 0.0277 Uani 1 .
O33 O 0.2121(5) 0.9445(3) 0.0359(2) 0.0418 Uani 1 .
O34 O 0.3718(5) 1.0858(3) 0.04728(18) 0.0379 Uani 1 .
O35 O 0.4303(6) 0.7291(4) 0.4401(2) 0.0556 Uani 1 .
O40 O 0.4580(6) 0.5114(4) -0.0104(2) 0.0531 Uani 1 .
S31 S 0.34009(17) 0.97810(11) 0.06186(7) 0.025 Uani 1 .
S32 S 0.18089(17) 0.90356(12) 0.17069(7) 0.0284 Uani 1 .
Ni1 Ni 0.38792(9) 0.93107(5) 0.15369(3) 0.0234 Uani 1 .

loop_
_atom_site_aniso_label
_atom_site_aniso_U_11
_atom_site_aniso_U_22
_atom_site_aniso_U_33
_atom_site_aniso_U_23
_atom_site_aniso_U_13
_atom_site_aniso_U_12
C2 0.031(5) 0.024(3) 0.028(4) 0.006(3) 0.003(3) 0.007(3)
C4 0.032(4) 0.035(3) 0.043(4) 0.003(3) -0.006(4) 0.004(3)
C5 0.034(4) 0.027(3) 0.034(4) -0.006(3) -0.012(4) -0.005(3)
C6 0.047(5) 0.029(4) 0.027(4) -0.005(3) -0.011(4) 0.005(3)
C7 0.029(3) 0.027(3) 0.026(3) 0.002(3) -0.004(3) -0.006(3)
C8 0.041(5) 0.015(3) 0.023(3) 0.001(2) -0.005(3) 0.002(2)
C9 0.035(4) 0.024(3) 0.023(3) 0.005(3) -0.009(3) 0.001(3)
C10 0.033(4) 0.020(3) 0.025(4) 0.002(2) 0.008(3) -0.001(3)
C11 0.038(4) 0.019(3) 0.017(3) 0.007(2) 0.000(3) 0.003(3)
C12 0.041(5) 0.035(3) 0.025(4) 0.006(3) 0.000(4) -0.002(3)
C13 0.056(5) 0.030(4) 0.029(4) -0.003(3) -0.002(4) 0.009(3)
C14 0.040(5) 0.036(4) 0.026(4) -0.006(3) -0.003(3) 0.006(3)
C15 0.034(5) 0.026(3) 0.039(4) 0.002(3) 0.004(4) 0.009(3)
C17 0.043(4) 0.020(3) 0.021(4) -0.004(2) -0.004(4) -0.009(3)
C19 0.028(4) 0.035(3) 0.028(4) 0.002(3) -0.010(4) -0.003(3)
C20 0.040(5) 0.037(4) 0.042(5) 0.007(3) -0.009(4) 0.005(3)
C21 0.034(5) 0.051(4) 0.037(5) 0.008(4) 0.010(4) 0.010(3)
C22 0.043(5) 0.031(3) 0.030(4) 0.005(3) 0.002(4) 0.005(3)
C23 0.028(4) 0.022(3) 0.031(4) 0.002(3) -0.003(3) -0.005(3)
C24 0.034(4) 0.022(3) 0.023(4) 0.002(3) 0.002(3) -0.006(3)
C25 0.028(4) 0.030(3) 0.022(4) 0.001(3) 0.007(3) -0.002(3)
C26 0.046(5) 0.023(3) 0.030(4) 0.006(3) 0.010(4) -0.004(3)
C27 0.031(4) 0.049(4) 0.036(4) 0.005(4) 0.002(3) 0.013(4)
C28 0.052(5) 0.050(4) 0.048(5) 0.003(4) 0.019(4) 0.015(4)
C29 0.045(5) 0.047(4) 0.035(4) -0.005(3) 0.014(4) 0.003(4)
C30 0.047(5) 0.040(4) 0.029(4) -0.006(3) 0.005(4) -0.004(3)
C36 0.064(6) 0.073(5) 0.052(4) 0.016(4) 0.023(4) 0.033(5)
C37 0.065(7) 0.077(6) 0.053(6) 0.020(5) 0.020(6) 0.033(6)
C38 0.065(6) 0.061(5) 0.041(3) 0.019(4) 0.014(5) 0.025(5)
C39 0.065(7) 0.059(6) 0.043(6) 0.018(5) 0.014(6) 0.025(5)
C41 0.040(4) 0.081(4) 0.049(3) 0.001(3) -0.007(3) 0.008(3)
C42 0.047(4) 0.091(4) 0.049(4) -0.008(3) -0.002(4) 0.004(4)
N1 0.033(3) 0.025(2) 0.017(3) 0.002(2) -0.006(2) 0.002(2)
N3 0.034(4) 0.023(3) 0.021(3) -0.002(2) 0.001(3) -0.006(2)
N16 0.029(3) 0.028(3) 0.016(3) 0.001(2) -0.001(3) -0.001(2)
N18 0.035(4) 0.032(3) 0.016(3) 0.000(2) -0.001(3) -0.006(2)
O33 0.038(3) 0.045(3) 0.042(3) 0.002(2) -0.006(3) 0.002(2)
O34 0.044(3) 0.036(3) 0.033(2) 0.0015(19) 0.003(2) 0.004(2)
O35 0.066(4) 0.063(3) 0.038(2) 0.019(2) 0.017(3) 0.023(3)
O40 0.033(3) 0.079(3) 0.047(3) -0.003(3) -0.011(3) 0.004(3)
S31 0.0278(9) 0.0261(7) 0.0210(8) 0.0015(6) -0.0041(8) 0.0027(6)
S32 0.0257(9) 0.0351(9) 0.0243(9) -0.0001(6) 0.0008(8) -0.0014(7)
Ni1 0.0257(4) 0.0249(3) 0.0197(4) 0.0020(3) 0.0004(4) -0.0001(3)

loop_
_atom_type_symbol
_atom_type_scat_dispersion_real
_atom_type_scat_dispersion_imag
_atom_type_scat_source
C 0.0033 0.0016 'International Tables Vol C 4.2.6.8 and 6.1.1.4'
H 0 0 'International Tables Vol C 4.2.6.8 and 6.1.1.4'
N 0.0061 0.0033 'International Tables Vol C 4.2.6.8 and 6.1.1.4'
Ni 0.3393 1.1124 'International Tables Vol C 4.2.6.8 and 6.1.1.4'
O 0.0106 0.006 'International Tables Vol C 4.2.6.8 and 6.1.1.4'
S 0.1246 0.1234 'International Tables Vol C 4.2.6.8 and 6.1.1.4'

loop_
_geom_angle_atom_site_label_1
_geom_angle_atom_site_label_2
_geom_angle_atom_site_label_3
_geom_angle
_geom_angle_publ_flag
C10 C2 N1 124.6(6) yes
C10 C2 N3 123.8(6) yes
N1 C2 N3 111.6(6) yes
C5 C4 C9 117.2(7) yes
C5 C4 H4 121.1 no
C9 C4 H4 121.7 no
C4 C5 C6 121.9(6) yes
C4 C5 H5 119.4 no
C6 C5 H5 118.7 no
C5 C6 C7 122.3(6) yes
C5 C6 H6 119.3 no
C7 C6 H6 118.4 no
C6 C7 C8 115.8(7) yes
C6 C7 H7 123.7 no
C8 C7 H7 120.5 no
C7 C8 C9 121.2(6) yes
C7 C8 N1 130.9(6) yes
C9 C8 N1 108.0(5) yes
C8 C9 C4 121.6(6) yes
C8 C9 N3 105.9(6) yes
C4 C9 N3 132.6(7) yes
C2 C10 C11 121.0(6) yes
C2 C10 C15 119.7(6) yes
C11 C10 C15 119.2(6) yes
C10 C11 C12 121.7(6) yes
C10 C11 S31 119.7(5) yes
C12 C11 S31 118.5(6) yes
C11 C12 C13 117.8(7) yes
C11 C12 H12 121.2 no
C13 C12 H12 121 no
C12 C13 C14 121.7(7) yes
C12 C13 H13 118.8 no
C14 C13 H13 119.5 no
C13 C14 C15 120.5(7) yes
C13 C14 H14 119.5 no
C15 C14 H14 120 no
C14 C15 C10 119.0(7) yes
C14 C15 H15 121.1 no
C10 C15 H15 120 no
C25 C17 N16 127.3(6) yes
C25 C17 N18 122.2(6) yes
N16 C17 N18 110.3(7) yes
C20 C19 C24 118.1(6) yes
C20 C19 H19 120.1 no
C24 C19 H19 121.9 no
C19 C20 C21 121.5(7) yes
C19 C20 H20 119.6 no
C21 C20 H20 118.9 no
C20 C21 C22 121.2(7) yes
C20 C21 H21 120.1 no
C22 C21 H21 118.7 no
C21 C22 C23 118.9(6) yes
C21 C22 H22 120.1 no
C23 C22 H22 121.1 no
C22 C23 C24 118.8(6) yes
C22 C23 N16 133.0(6) yes
C24 C23 N16 108.0(6) yes
C23 C24 C19 121.5(6) yes
C23 C24 N18 106.2(6) yes
C19 C24 N18 132.2(6) yes
C17 C25 C26 121.0(6) yes
C17 C25 C30 119.1(6) yes
C26 C25 C30 119.6(7) yes
C25 C26 C27 118.6(6) yes
C25 C26 S32 126.8(6) yes
C27 C26 S32 114.6(6) yes
C26 C27 C28 120.7(7) yes
C26 C27 H27 120.8 no
C28 C27 H27 118.5 no
C27 C28 C29 120.0(7) yes
C27 C28 H28 119.5 no
C29 C28 H28 120.4 no
C28 C29 C30 119.7(6) yes
C28 C29 H29 120 no
C30 C29 H29 120.3 no
C25 C30 C29 121.3(7) yes
C25 C30 H30 119.8 no
C29 C30 H30 118.9 no
C37 C36 H361 104.7 no
C37 C36 H362 109.1 no
H361 C36 H362 109.5 no
C37 C36 O35 120.7(13) yes
H361 C36 O35 106.4 no
H362 C36 O35 106.1 no
C36 C37 H371 108.5 no
C36 C37 H372 112.2 no
H371 C37 H372 109.5 no
C36 C37 H373 107.7 no
H371 C37 H373 109.5 no
H372 C37 H373 109.5 no
C39 C38 H381 109.3 no
C39 C38 H382 113.3 no
H381 C38 H382 109.5 no
C39 C38 O35 101.8(11) yes
H381 C38 O35 109.6 no
H382 C38 O35 113.1 no
C38 C39 H391 109.7 no
C38 C39 H392 111.3 no
H391 C39 H392 109.5 no
C38 C39 H393 107.4 no
H391 C39 H393 109.5 no
H392 C39 H393 109.5 no
C42 C41 H411 108.2 no
C42 C41 H412 106.9 no
H411 C41 H412 109.1 no
C42 C41 O40 112.5(6) yes
H411 C41 O40 109.5 no
H412 C41 O40 110.6 no
C41 C42 H421 108.2 no
C41 C42 H422 107.7 no
H421 C42 H422 110.2 no
C41 C42 H423 110.8 no
H421 C42 H423 110.5 no
H422 C42 H423 109.3 no
C8 N1 C2 106.4(6) yes
C8 N1 Ni1 126.2(4) yes
C2 N1 Ni1 127.4(4) yes
C9 N3 C2 108.1(6) yes
C9 N3 H3 125.8 no
C2 N3 H3 125.8 no
C23 N16 C17 106.6(5) yes
C23 N16 Ni1 124.8(4) yes
C17 N16 Ni1 128.6(5) yes
C17 N18 C24 108.8(5) yes
C17 N18 H18 124.9 no
C24 N18 H18 126.2 no
C36 O35 H35 109.2 no
C41 O40 H40 108.8 no
C11 S31 O34 104.5(3) yes
C11 S31 O33 103.2(3) yes
O34 S31 O33 113.0(3) yes
C11 S31 Ni1 100.4(2) yes
O34 S31 Ni1 115.08(19) yes
O33 S31 Ni1 117.9(2) yes
C26 S32 Ni1 107.4(3) yes
N1 Ni1 N16 92.0(2) yes
N1 Ni1 S32 169.81(15) yes
N16 Ni1 S32 93.60(18) yes
N1 Ni1 S31 87.02(15) yes
N16 Ni1 S31 167.03(15) yes
S32 Ni1 S31 89.41(7) yes

loop_
_geom_bond_atom_site_label_1
_geom_bond_atom_site_label_2
_geom_bond_distance
_geom_bond_publ_flag
C2 C10 1.472(8) yes
C2 N1 1.311(8) yes
C2 N3 1.354(9) yes
C4 C5 1.368(9) yes
C4 C9 1.395(9) yes
C4 H4 0.93 no
C5 C6 1.380(10) yes
C5 H5 0.921 no
C6 C7 1.405(9) yes
C6 H6 0.953 no
C7 C8 1.402(7) yes
C7 H7 0.932 no
C8 C9 1.398(9) yes
C8 N1 1.400(8) yes
C9 N3 1.368(7) yes
C10 C11 1.389(9) yes
C10 C15 1.400(9) yes
C11 C12 1.386(8) yes
C11 S31 1.811(7) yes
C12 C13 1.399(10) yes
C12 H12 0.937 no
C13 C14 1.351(11) yes
C13 H13 0.94 no
C14 C15 1.406(9) yes
C14 H14 0.946 no
C15 H15 0.928 no
C17 C25 1.455(10) yes
C17 N16 1.346(8) yes
C17 N18 1.370(8) yes
C19 C20 1.356(10) yes
C19 C24 1.397(9) yes
C19 H19 0.919 no
C20 C21 1.396(9) yes
C20 H20 0.922 no
C21 C22 1.377(10) yes
C21 H21 0.928 no
C22 C23 1.397(9) yes
C22 H22 0.936 no
C23 C24 1.417(8) yes
C23 N16 1.398(9) yes
C24 N18 1.361(9) yes
C25 C26 1.398(10) yes
C25 C30 1.405(9) yes
C26 C27 1.405(10) yes
C26 S32 1.777(6) yes
C27 C28 1.390(9) yes
C27 H27 0.926 no
C28 C29 1.393(10) yes
C28 H28 0.922 no
C29 C30 1.366(10) yes
C29 H29 0.95 no
C30 H30 0.943 no
C36 C37 1.531(5) yes
C36 H361 0.98 no
C36 H362 0.98 no
C36 O35 1.409(5) yes
C37 H371 1 no
C37 H372 1 no
C37 H373 1 no
C38 C39 1.533(5) yes
C38 H381 0.98 no
C38 H382 0.98 no
C38 O35 1.422(5) yes
C39 H391 1 no
C39 H392 1 no
C39 H393 1 no
C41 C42 1.525(10) yes
C41 H411 0.982 no
C41 H412 0.967 no
C41 O40 1.423(4) yes
C42 H421 0.97 no
C42 H422 0.957 no
C42 H423 0.963 no
H3 N3 0.865 no
H18 N18 0.858 no
H35 O35 0.82 no
H40 O40 0.82 no
N1 Ni1 1.939(6) yes
N16 Ni1 1.911(5) yes
O33 S31 1.478(5) yes
O34 S31 1.479(4) yes
S31 Ni1 2.1480(16) yes
S32 Ni1 2.1539(19) yes

loop_
_geom_hbond_atom_site_label_D
_geom_hbond_atom_site_label_H
_geom_hbond_atom_site_label_A
_geom_hbond_distance_DH
_geom_hbond_distance_HA
_geom_hbond_distance_DA
_geom_hbond_angle_DHA
_geom_hbond_site_symmetry_A
_geom_hbond_publ_flag
N3 H3 O40 0.86 1.88 2.733(8) 169 2_565 yes
N18 H18 O35 0.86 1.95 2.762(6) 157 . yes
O35 H35 O34 0.82 1.96 2.754(7) 163 3_645 yes
O40 H40 O33 0.82 1.88 2.689(8) 168 2_565 yes
